data_7242618
loop_
_publ_author_name
'Liu, Xu'
'Liu, Chang'
'Cheng, Xu'

_publ_section_title
;
 Ring-contraction of hantzsch esters and their derivatives to pyrroles via
 electrochemical extrusion of ethyl acetate out of aromatic rings
;
_journal_issue 9
_journal_name_full 'Green Chemistry'
_journal_page_first 3468
_journal_page_last 3473
_journal_paper_doi 10.1039/D1GC00487E
_journal_volume 23
_journal_year 2021
_chemical_formula_sum 'C26 H21 Cl4 N2 O4'
_chemical_formula_weight 567.25
_space_group_IT_number 14
_space_group_name_Hall '-P 2ybc'
_space_group_name_H-M_alt 'P 1 21/c 1'
_symmetry_cell_setting monoclinic
_symmetry_space_group_name_H-M 'P 1 21/c 1'
_atom_sites_solution_hydrogens geom
_atom_sites_solution_primary direct
_atom_sites_solution_secondary difmap
_audit_creation_method SHELXL-97
_audit_update_record
;
2020-12-27 deposited with the CCDC.	2021-04-08 downloaded from the CCDC.
;
_cell_angle_alpha 90.00
_cell_angle_beta 95.9720(10)
_cell_angle_gamma 90.00
_cell_formula_units_Z 4
_cell_length_a 17.7729(17)
_cell_length_b 19.2994(18)
_cell_length_c 7.3793(8)
_cell_measurement_reflns_used 1464
_cell_measurement_temperature 298(2)
_cell_measurement_theta_max 25.277
_cell_measurement_theta_min 2.535
_cell_volume 2517.4(4)
_computing_cell_refinement 'Bruker SMART'
_computing_data_collection 'Bruker SMART'
_computing_data_reduction 'Bruker SHELXTL'
_computing_molecular_graphics 'Bruker SHELXTL'
_computing_publication_material 'Bruker SHELXTL'
_computing_structure_refinement 'SHELXL-97 (Sheldrick, 1997)'
_computing_structure_solution 'SHELXS-97 (Sheldrick, 1990)'
_diffrn_ambient_temperature 298(2)
_diffrn_measured_fraction_theta_full 1.000
_diffrn_measured_fraction_theta_max 1.000
_diffrn_measurement_device_type 'CCD area detector'
_diffrn_measurement_method 'phi and omega scans'
_diffrn_radiation_monochromator graphite
_diffrn_radiation_source 'fine-focus sealed tube'
_diffrn_radiation_type MoK\a
_diffrn_radiation_wavelength 0.71073
_diffrn_reflns_av_R_equivalents 0.0000
_diffrn_reflns_av_sigmaI/netI 0.1076
_diffrn_reflns_limit_h_max 21
_diffrn_reflns_limit_h_min -21
_diffrn_reflns_limit_k_max 22
_diffrn_reflns_limit_k_min -22
_diffrn_reflns_limit_l_max 8
_diffrn_reflns_limit_l_min -8
_diffrn_reflns_number 4428
_diffrn_reflns_theta_full 25.02
_diffrn_reflns_theta_max 25.02
_diffrn_reflns_theta_min 2.11
_exptl_absorpt_coefficient_mu 0.507
_exptl_absorpt_correction_T_max 0.9653
_exptl_absorpt_correction_T_min 0.8345
_exptl_absorpt_correction_type multi-scan
_exptl_absorpt_process_details sadabs
_exptl_crystal_density_diffrn 1.497
_exptl_crystal_density_method 'not measured'
_exptl_crystal_description compound
_exptl_crystal_F_000 1164
_exptl_crystal_size_max 0.37
_exptl_crystal_size_mid 0.23
_exptl_crystal_size_min 0.07
_refine_diff_density_max 0.723
_refine_diff_density_min -0.638
_refine_diff_density_rms 0.233
_refine_ls_extinction_method none
_refine_ls_goodness_of_fit_ref 1.031
_refine_ls_hydrogen_treatment mixed
_refine_ls_matrix_type full
_refine_ls_number_parameters 328
_refine_ls_number_reflns 4428
_refine_ls_number_restraints 0
_refine_ls_restrained_S_all 1.031
_refine_ls_R_factor_all 0.1707
_refine_ls_R_factor_gt 0.0782
_refine_ls_shift/su_max 0.001
_refine_ls_shift/su_mean 0.000
_refine_ls_structure_factor_coef Fsqd
_refine_ls_weighting_details 'calc w=1/[\s^2^(Fo^2^)+(0.0497P)^2^+0.0000P] where P=(Fo^2^+2Fc^2^)/3'
_refine_ls_weighting_scheme calc
_refine_ls_wR_factor_gt 0.1561
_refine_ls_wR_factor_ref 0.1750
_reflns_number_gt 1747
_reflns_number_total 4428
_reflns_threshold_expression >2sigma(I)
_cod_data_source_file d1gc00487e2.cif
_cod_data_source_block 200729e
_cod_depositor_comments
;
The following automatic conversions were performed:

data item '_symmetry_cell_setting' value 'Monoclinic' was changed to
'monoclinic' in accordance with the
/home/data/users/saulius/crontab/automatic-downloads/rss-feeds/RSC/lib/dictionaries/cif_core.dic
dictionary named 'cif_core.dic' version 2.4.2 last updated on
2011-04-26.

Automatic conversion script
Id: cif_fix_values 7556 2019-12-06 15:28:31Z antanas 

 Adding full bibliography for 7242618.cif.
;
_cod_original_sg_symbol_H-M P2(1)/c
_cod_database_code 7242618

loop_
_symmetry_equiv_pos_as_xyz
'x, y, z'
'-x, y+1/2, -z+1/2'
'-x, -y, -z'
'x, -y-1/2, z-1/2'

loop_
_atom_site_label
_atom_site_type_symbol
_atom_site_fract_x
_atom_site_fract_y
_atom_site_fract_z
_atom_site_U_iso_or_equiv
_atom_site_adp_type
_atom_site_occupancy
_atom_site_symmetry_multiplicity
_atom_site_calc_flag
_atom_site_refinement_flags
_atom_site_disorder_assembly
_atom_site_disorder_group
Cl1 Cl 1.21559(11) 0.43642(9) -0.0404(3) 0.0951(7) Uani 1 1 d . . .
Cl2 Cl 1.39135(12) 0.43173(10) 0.0119(3) 0.1184(9) Uani 1 1 d . . .
Cl3 Cl 1.47452(11) 0.36551(11) 0.3559(4) 0.1293(9) Uani 1 1 d . . .
Cl4 Cl 1.38512(11) 0.29858(10) 0.6482(3) 0.1136(8) Uani 1 1 d . . .
N1 N 0.9308(3) 0.3807(2) 1.0169(7) 0.0615(14) Uani 1 1 d . . .
N2 N 1.1339(3) 0.3274(2) 0.4584(8) 0.0626(14) Uani 1 1 d . . .
O1 O 0.7520(3) 0.3991(2) 0.5401(6) 0.0787(13) Uani 1 1 d . . .
O2 O 0.8340(3) 0.4863(2) 0.5382(6) 0.0896(16) Uani 1 1 d . . .
O3 O 1.0888(2) 0.3765(2) 0.1822(7) 0.0740(13) Uani 1 1 d . . .
O4 O 1.2126(3) 0.2805(2) 0.6893(7) 0.0910(15) Uani 1 1 d . . .
C1 C 1.0641(3) 0.3008(3) 0.5109(10) 0.074(2) Uani 1 1 d . . .
H1A H 1.0712 0.2528 0.5478 0.088 Uiso 1 1 calc R . .
H1B H 1.0261 0.3021 0.4067 0.088 Uiso 1 1 calc R . .
C2 C 1.0357(3) 0.3420(3) 0.6676(10) 0.077(2) Uani 1 1 d . . .
H2A H 0.9931 0.3176 0.7094 0.092 Uiso 1 1 calc R . .
H2B H 1.0755 0.3432 0.7680 0.092 Uiso 1 1 calc R . .
C3 C 1.0122(4) 0.4143(3) 0.6213(9) 0.075(2) Uani 1 1 d . . .
H3A H 0.9732 0.4134 0.5190 0.090 Uiso 1 1 calc R . .
H3B H 1.0551 0.4394 0.5835 0.090 Uiso 1 1 calc R . .
C4 C 0.9823(3) 0.4527(3) 0.7778(8) 0.0648(18) Uani 1 1 d . . .
H4A H 1.0235 0.4590 0.8735 0.078 Uiso 1 1 calc R . .
H4B H 0.9655 0.4983 0.7357 0.078 Uiso 1 1 calc R . .
C5 C 0.9182(3) 0.4169(3) 0.8568(10) 0.0614(18) Uani 1 1 d . . .
C6 C 0.8433(3) 0.4075(3) 0.7876(9) 0.0534(15) Uani 1 1 d . . .
C7 C 0.8084(3) 0.3634(3) 0.9141(9) 0.0565(16) Uani 1 1 d . . .
C8 C 0.8637(4) 0.3501(3) 1.0514(9) 0.0601(17) Uani 1 1 d . . .
C9 C 0.8624(4) 0.3103(3) 1.2259(9) 0.082(2) Uani 1 1 d . . .
H9A H 0.8794 0.2638 1.2088 0.124 Uiso 1 1 calc R . .
H9B H 0.8118 0.3094 1.2601 0.124 Uiso 1 1 calc R . .
H9C H 0.8953 0.3323 1.3202 0.124 Uiso 1 1 calc R . .
C10 C 0.8105(4) 0.4370(4) 0.6117(10) 0.0645(18) Uani 1 1 d . . .
C11 C 0.7108(4) 0.4228(4) 0.3712(10) 0.102(3) Uani 1 1 d . . .
H11A H 0.7446 0.4484 0.3007 0.122 Uiso 1 1 calc R . .
H11B H 0.6917 0.3832 0.2996 0.122 Uiso 1 1 calc R . .
C12 C 0.6489(5) 0.4663(4) 0.4084(12) 0.131(3) Uani 1 1 d . . .
H12A H 0.6249 0.4473 0.5079 0.197 Uiso 1 1 calc R . .
H12B H 0.6129 0.4690 0.3021 0.197 Uiso 1 1 calc R . .
H12C H 0.6675 0.5119 0.4400 0.197 Uiso 1 1 calc R . .
C13 C 0.7288(3) 0.3443(3) 0.9196(8) 0.0562(16) Uani 1 1 d . . .
C14 C 0.7090(3) 0.2786(3) 0.9753(8) 0.0621(17) Uani 1 1 d . . .
H14 H 0.7464 0.2452 1.0013 0.075 Uiso 1 1 calc R . .
C15 C 0.6346(4) 0.2622(3) 0.9923(9) 0.0741(19) Uani 1 1 d . . .
H15 H 0.6222 0.2184 1.0324 0.089 Uiso 1 1 calc R . .
C16 C 0.5788(4) 0.3107(4) 0.9501(10) 0.083(2) Uani 1 1 d . . .
H16 H 0.5285 0.2994 0.9597 0.100 Uiso 1 1 calc R . .
C17 C 0.5973(4) 0.3752(4) 0.8941(9) 0.079(2) Uani 1 1 d . . .
H17 H 0.5596 0.4079 0.8648 0.095 Uiso 1 1 calc R . .
C18 C 0.6722(4) 0.3918(3) 0.8810(9) 0.0692(19) Uani 1 1 d . . .
H18 H 0.6844 0.4363 0.8451 0.083 Uiso 1 1 calc R . .
C19 C 1.1406(4) 0.3615(3) 0.2949(11) 0.0655(19) Uani 1 1 d . . .
C20 C 1.2038(4) 0.3121(3) 0.5483(11) 0.0677(19) Uani 1 1 d . . .
C21 C 1.2612(3) 0.3422(3) 0.4402(9) 0.0592(17) Uani 1 1 d . . .
C22 C 1.2223(4) 0.3715(3) 0.2837(9) 0.0589(17) Uani 1 1 d . . .
C23 C 1.2625(4) 0.4000(3) 0.1532(10) 0.0692(18) Uani 1 1 d . . .
C24 C 1.3403(4) 0.3971(3) 0.1740(11) 0.076(2) Uani 1 1 d . . .
C25 C 1.3782(4) 0.3675(3) 0.3341(12) 0.080(2) Uani 1 1 d . . .
C26 C 1.3385(4) 0.3381(3) 0.4659(10) 0.0677(19) Uani 1 1 d . . .

loop_
_atom_site_aniso_label
_atom_site_aniso_U_11
_atom_site_aniso_U_22
_atom_site_aniso_U_33
_atom_site_aniso_U_23
_atom_site_aniso_U_13
_atom_site_aniso_U_12
Cl1 0.1111(15) 0.0887(13) 0.0878(15) 0.0181(12) 0.0210(13) 0.0026(10)
Cl2 0.1131(17) 0.1010(15) 0.154(2) 0.0101(14) 0.0738(16) 0.0006(11)
Cl3 0.0654(13) 0.1347(17) 0.189(3) -0.0024(17) 0.0211(16) 0.0036(11)
Cl4 0.0900(15) 0.1159(16) 0.1292(19) 0.0157(14) -0.0160(15) 0.0165(11)
N1 0.062(3) 0.062(3) 0.063(4) 0.010(3) 0.014(3) -0.001(3)
N2 0.059(4) 0.056(3) 0.076(4) -0.003(3) 0.023(3) -0.001(3)
O1 0.075(3) 0.100(4) 0.061(3) 0.014(3) 0.005(3) -0.005(3)
O2 0.093(4) 0.086(3) 0.091(4) 0.029(3) 0.012(3) -0.014(3)
O3 0.071(3) 0.071(3) 0.079(4) -0.003(3) 0.004(3) 0.006(2)
O4 0.102(4) 0.080(3) 0.091(4) 0.017(3) 0.010(3) 0.002(3)
C1 0.068(5) 0.051(4) 0.104(6) -0.003(4) 0.020(4) -0.006(3)
C2 0.068(4) 0.070(5) 0.097(6) 0.002(4) 0.033(4) -0.001(3)
C3 0.084(5) 0.055(4) 0.089(6) 0.010(4) 0.024(4) -0.004(3)
C4 0.058(4) 0.064(4) 0.075(5) 0.001(4) 0.018(4) -0.007(3)
C5 0.052(4) 0.053(4) 0.080(5) -0.009(4) 0.013(4) -0.005(3)
C6 0.055(4) 0.051(4) 0.056(4) -0.005(3) 0.011(4) 0.004(3)
C7 0.062(4) 0.052(4) 0.059(4) -0.004(3) 0.022(4) -0.003(3)
C8 0.057(4) 0.071(4) 0.054(4) 0.005(4) 0.011(4) -0.002(3)
C9 0.065(5) 0.103(5) 0.079(6) 0.015(4) 0.009(4) -0.003(4)
C10 0.054(4) 0.073(5) 0.067(5) -0.006(4) 0.010(4) -0.003(4)
C11 0.110(7) 0.130(7) 0.061(5) 0.019(5) -0.009(5) 0.020(5)
C12 0.148(8) 0.135(7) 0.108(7) 0.032(6) 0.000(7) 0.032(6)
C13 0.055(4) 0.062(4) 0.053(4) -0.004(3) 0.014(3) -0.005(3)
C14 0.062(4) 0.064(4) 0.061(4) -0.001(4) 0.015(4) -0.011(3)
C15 0.083(5) 0.074(5) 0.066(5) -0.003(4) 0.016(5) -0.017(4)
C16 0.061(5) 0.101(6) 0.091(6) -0.010(5) 0.021(5) -0.019(4)
C17 0.065(5) 0.089(5) 0.085(6) -0.002(4) 0.019(4) -0.001(4)
C18 0.069(5) 0.068(4) 0.073(5) -0.004(4) 0.018(4) 0.003(4)
C19 0.065(5) 0.054(4) 0.082(6) -0.009(4) 0.027(5) -0.001(3)
C20 0.064(5) 0.056(4) 0.085(6) -0.002(4) 0.016(5) 0.005(4)
C21 0.060(4) 0.045(4) 0.074(5) -0.004(4) 0.012(4) 0.007(3)
C22 0.071(4) 0.040(4) 0.068(5) -0.003(3) 0.015(4) 0.006(3)
C23 0.080(5) 0.059(4) 0.074(5) 0.010(4) 0.031(4) 0.003(3)
C24 0.077(5) 0.058(4) 0.102(6) -0.011(4) 0.048(5) -0.007(4)
C25 0.068(5) 0.068(5) 0.107(7) -0.015(5) 0.012(5) 0.009(4)
C26 0.058(4) 0.062(4) 0.082(5) 0.001(4) 0.005(4) 0.007(3)

loop_
_atom_type_symbol
_atom_type_description
_atom_type_scat_dispersion_real
_atom_type_scat_dispersion_imag
_atom_type_scat_source
C C 0.0033 0.0016 'International Tables Vol C Tables 4.2.6.8 and 6.1.1.4'
H H 0.0000 0.0000 'International Tables Vol C Tables 4.2.6.8 and 6.1.1.4'
N N 0.0061 0.0033 'International Tables Vol C Tables 4.2.6.8 and 6.1.1.4'
O O 0.0106 0.0060 'International Tables Vol C Tables 4.2.6.8 and 6.1.1.4'
Cl Cl 0.1484 0.1585 'International Tables Vol C Tables 4.2.6.8 and 6.1.1.4'

loop_
_geom_angle_atom_site_label_1
_geom_angle_atom_site_label_2
_geom_angle_atom_site_label_3
_geom_angle
_geom_angle_site_symmetry_1
_geom_angle_site_symmetry_3
_geom_angle_publ_flag
C5 N1 C8 108.1(5) . . ?
C20 N2 C19 111.5(6) . . ?
C20 N2 C1 123.7(6) . . ?
C19 N2 C1 123.9(6) . . ?
C10 O1 C11 118.0(6) . . ?
N2 C1 C2 112.4(5) . . ?
N2 C1 H1A 109.1 . . ?
C2 C1 H1A 109.1 . . ?
N2 C1 H1B 109.1 . . ?
C2 C1 H1B 109.1 . . ?
H1A C1 H1B 107.9 . . ?
C3 C2 C1 114.9(5) . . ?
C3 C2 H2A 108.5 . . ?
C1 C2 H2A 108.5 . . ?
C3 C2 H2B 108.5 . . ?
C1 C2 H2B 108.5 . . ?
H2A C2 H2B 107.5 . . ?
C2 C3 C4 113.4(5) . . ?
C2 C3 H3A 108.9 . . ?
C4 C3 H3A 108.9 . . ?
C2 C3 H3B 108.9 . . ?
C4 C3 H3B 108.9 . . ?
H3A C3 H3B 107.7 . . ?
C5 C4 C3 114.3(5) . . ?
C5 C4 H4A 108.7 . . ?
C3 C4 H4A 108.7 . . ?
C5 C4 H4B 108.7 . . ?
C3 C4 H4B 108.7 . . ?
H4A C4 H4B 107.6 . . ?
N1 C5 C6 108.4(5) . . ?
N1 C5 C4 120.4(6) . . ?
C6 C5 C4 131.0(6) . . ?
C5 C6 C7 107.3(6) . . ?
C5 C6 C10 123.2(6) . . ?
C7 C6 C10 129.5(6) . . ?
C8 C7 C6 105.4(5) . . ?
C8 C7 C13 123.9(6) . . ?
C6 C7 C13 130.0(6) . . ?
C7 C8 N1 110.8(6) . . ?
C7 C8 C9 131.3(6) . . ?
N1 C8 C9 117.9(6) . . ?
C8 C9 H9A 109.5 . . ?
C8 C9 H9B 109.5 . . ?
H9A C9 H9B 109.5 . . ?
C8 C9 H9C 109.5 . . ?
H9A C9 H9C 109.5 . . ?
H9B C9 H9C 109.5 . . ?
O2 C10 O1 123.6(7) . . ?
O2 C10 C6 125.6(6) . . ?
O1 C10 C6 110.8(6) . . ?
C12 C11 O1 110.4(7) . . ?
C12 C11 H11A 109.6 . . ?
O1 C11 H11A 109.6 . . ?
C12 C11 H11B 109.6 . . ?
O1 C11 H11B 109.6 . . ?
H11A C11 H11B 108.1 . . ?
C11 C12 H12A 109.5 . . ?
C11 C12 H12B 109.5 . . ?
H12A C12 H12B 109.5 . . ?
C11 C12 H12C 109.5 . . ?
H12A C12 H12C 109.5 . . ?
H12B C12 H12C 109.5 . . ?
C18 C13 C14 118.0(6) . . ?
C18 C13 C7 121.1(6) . . ?
C14 C13 C7 120.8(6) . . ?
C15 C14 C13 120.7(6) . . ?
C15 C14 H14 119.7 . . ?
C13 C14 H14 119.7 . . ?
C16 C15 C14 120.1(6) . . ?
C16 C15 H15 120.0 . . ?
C14 C15 H15 120.0 . . ?
C17 C16 C15 119.9(7) . . ?
C17 C16 H16 120.1 . . ?
C15 C16 H16 120.1 . . ?
C16 C17 C18 119.9(6) . . ?
C16 C17 H17 120.1 . . ?
C18 C17 H17 120.1 . . ?
C13 C18 C17 121.4(6) . . ?
C13 C18 H18 119.3 . . ?
C17 C18 H18 119.3 . . ?
O3 C19 N2 125.7(6) . . ?
O3 C19 C22 127.8(7) . . ?
N2 C19 C22 106.4(7) . . ?
O4 C20 N2 123.7(7) . . ?
O4 C20 C21 129.1(7) . . ?
N2 C20 C21 107.1(6) . . ?
C26 C21 C22 122.6(6) . . ?
C26 C21 C20 129.9(7) . . ?
C22 C21 C20 107.1(6) . . ?
C23 C22 C21 119.5(6) . . ?
C23 C22 C19 132.7(7) . . ?
C21 C22 C19 107.8(6) . . ?
C22 C23 C24 119.7(7) . . ?
C22 C23 Cl1 120.1(5) . . ?
C24 C23 Cl1 120.1(6) . . ?
C23 C24 C25 119.6(7) . . ?
C23 C24 Cl2 120.4(7) . . ?
C25 C24 Cl2 119.9(6) . . ?
C26 C25 C24 121.3(6) . . ?
C26 C25 Cl3 120.4(7) . . ?
C24 C25 Cl3 118.3(6) . . ?
C21 C26 C25 117.2(7) . . ?
C21 C26 Cl4 122.6(6) . . ?
C25 C26 Cl4 120.2(6) . . ?

loop_
_geom_bond_atom_site_label_1
_geom_bond_atom_site_label_2
_geom_bond_distance
_geom_bond_site_symmetry_2
_geom_bond_publ_flag
Cl1 C23 1.727(7) . ?
Cl2 C24 1.711(7) . ?
Cl3 C25 1.703(7) . ?
Cl4 C26 1.687(7) . ?
N1 C5 1.370(7) . ?
N1 C8 1.378(7) . ?
N2 C20 1.377(8) . ?
N2 C19 1.390(8) . ?
N2 C1 1.433(7) . ?
O1 C10 1.336(7) . ?
O1 C11 1.453(7) . ?
O2 C10 1.192(7) . ?
O3 C19 1.209(7) . ?
O4 C20 1.203(7) . ?
C1 C2 1.531(8) . ?
C1 H1A 0.9700 . ?
C1 H1B 0.9700 . ?
C2 C3 1.487(7) . ?
C2 H2A 0.9700 . ?
C2 H2B 0.9700 . ?
C3 C4 1.513(8) . ?
C3 H3A 0.9700 . ?
C3 H3B 0.9700 . ?
C4 C5 1.502(7) . ?
C4 H4A 0.9700 . ?
C4 H4B 0.9700 . ?
C5 C6 1.388(7) . ?
C6 C7 1.449(8) . ?
C6 C10 1.481(8) . ?
C7 C8 1.360(8) . ?
C7 C13 1.467(7) . ?
C8 C9 1.502(8) . ?
C9 H9A 0.9600 . ?
C9 H9B 0.9600 . ?
C9 H9C 0.9600 . ?
C11 C12 1.433(9) . ?
C11 H11A 0.9700 . ?
C11 H11B 0.9700 . ?
C12 H12A 0.9600 . ?
C12 H12B 0.9600 . ?
C12 H12C 0.9600 . ?
C13 C18 1.369(7) . ?
C13 C14 1.391(7) . ?
C14 C15 1.377(8) . ?
C14 H14 0.9300 . ?
C15 C16 1.376(8) . ?
C15 H15 0.9300 . ?
C16 C17 1.362(8) . ?
C16 H16 0.9300 . ?
C17 C18 1.383(8) . ?
C17 H17 0.9300 . ?
C18 H18 0.9300 . ?
C19 C22 1.476(8) . ?
C20 C21 1.477(9) . ?
C21 C26 1.370(8) . ?
C21 C22 1.402(8) . ?
C22 C23 1.373(8) . ?
C23 C24 1.376(8) . ?
C24 C25 1.418(9) . ?
C25 C26 1.381(9) . ?

loop_
_geom_torsion_atom_site_label_1
_geom_torsion_atom_site_label_2
_geom_torsion_atom_site_label_3
_geom_torsion_atom_site_label_4
_geom_torsion
_geom_torsion_site_symmetry_1
_geom_torsion_site_symmetry_2
_geom_torsion_site_symmetry_3
_geom_torsion_site_symmetry_4
_geom_torsion_publ_flag
C20 N2 C1 C2 81.6(7) . . . . ?
C19 N2 C1 C2 -109.9(7) . . . . ?
N2 C1 C2 C3 67.0(7) . . . . ?
C1 C2 C3 C4 178.3(5) . . . . ?
C2 C3 C4 C5 -55.2(7) . . . . ?
C8 N1 C5 C6 -1.6(6) . . . . ?
C8 N1 C5 C4 -176.5(5) . . . . ?
C3 C4 C5 N1 101.9(7) . . . . ?
C3 C4 C5 C6 -71.7(8) . . . . ?
N1 C5 C6 C7 0.4(6) . . . . ?
C4 C5 C6 C7 174.6(6) . . . . ?
N1 C5 C6 C10 -177.6(5) . . . . ?
C4 C5 C6 C10 -3.4(9) . . . . ?
C5 C6 C7 C8 1.0(6) . . . . ?
C10 C6 C7 C8 178.7(6) . . . . ?
C5 C6 C7 C13 171.5(6) . . . . ?
C10 C6 C7 C13 -10.7(10) . . . . ?
C6 C7 C8 N1 -2.0(7) . . . . ?
C13 C7 C8 N1 -173.2(5) . . . . ?
C6 C7 C8 C9 177.1(6) . . . . ?
C13 C7 C8 C9 5.9(10) . . . . ?
C5 N1 C8 C7 2.3(7) . . . . ?
C5 N1 C8 C9 -176.9(5) . . . . ?
C11 O1 C10 O2 -5.5(9) . . . . ?
C11 O1 C10 C6 177.1(5) . . . . ?
C5 C6 C10 O2 -23.7(10) . . . . ?
C7 C6 C10 O2 158.8(6) . . . . ?
C5 C6 C10 O1 153.7(5) . . . . ?
C7 C6 C10 O1 -23.8(8) . . . . ?
C10 O1 C11 C12 -91.5(8) . . . . ?
C8 C7 C13 C18 129.4(7) . . . . ?
C6 C7 C13 C18 -39.6(9) . . . . ?
C8 C7 C13 C14 -46.5(9) . . . . ?
C6 C7 C13 C14 144.5(6) . . . . ?
C18 C13 C14 C15 -0.5(9) . . . . ?
C7 C13 C14 C15 175.5(6) . . . . ?
C13 C14 C15 C16 1.5(10) . . . . ?
C14 C15 C16 C17 -1.0(11) . . . . ?
C15 C16 C17 C18 -0.4(11) . . . . ?
C14 C13 C18 C17 -0.9(10) . . . . ?
C7 C13 C18 C17 -176.9(6) . . . . ?
C16 C17 C18 C13 1.3(11) . . . . ?
C20 N2 C19 O3 174.1(6) . . . . ?
C1 N2 C19 O3 4.4(9) . . . . ?
C20 N2 C19 C22 -2.6(6) . . . . ?
C1 N2 C19 C22 -172.3(5) . . . . ?
C19 N2 C20 O4 -177.1(6) . . . . ?
C1 N2 C20 O4 -7.4(10) . . . . ?
C19 N2 C20 C21 3.5(7) . . . . ?
C1 N2 C20 C21 173.2(5) . . . . ?
O4 C20 C21 C26 4.7(12) . . . . ?
N2 C20 C21 C26 -176.0(6) . . . . ?
O4 C20 C21 C22 177.7(7) . . . . ?
N2 C20 C21 C22 -3.0(6) . . . . ?
C26 C21 C22 C23 -2.9(9) . . . . ?
C20 C21 C22 C23 -176.5(5) . . . . ?
C26 C21 C22 C19 175.1(5) . . . . ?
C20 C21 C22 C19 1.4(6) . . . . ?
O3 C19 C22 C23 1.5(11) . . . . ?
N2 C19 C22 C23 178.2(6) . . . . ?
O3 C19 C22 C21 -176.0(6) . . . . ?
N2 C19 C22 C21 0.6(6) . . . . ?
C21 C22 C23 C24 2.6(9) . . . . ?
C19 C22 C23 C24 -174.7(6) . . . . ?
C21 C22 C23 Cl1 -179.9(4) . . . . ?
C19 C22 C23 Cl1 2.8(10) . . . . ?
C22 C23 C24 C25 -2.9(10) . . . . ?
Cl1 C23 C24 C25 179.6(5) . . . . ?
C22 C23 C24 Cl2 179.5(4) . . . . ?
Cl1 C23 C24 Cl2 2.0(8) . . . . ?
C23 C24 C25 C26 3.4(10) . . . . ?
Cl2 C24 C25 C26 -178.9(5) . . . . ?
C23 C24 C25 Cl3 -179.4(5) . . . . ?
Cl2 C24 C25 Cl3 -1.8(8) . . . . ?
C22 C21 C26 C25 3.2(9) . . . . ?
C20 C21 C26 C25 175.3(6) . . . . ?
C22 C21 C26 Cl4 -176.2(4) . . . . ?
C20 C21 C26 Cl4 -4.1(10) . . . . ?
C24 C25 C26 C21 -3.5(10) . . . . ?
Cl3 C25 C26 C21 179.4(5) . . . . ?
C24 C25 C26 Cl4 175.9(5) . . . . ?
Cl3 C25 C26 Cl4 -1.2(8) . . . . ?
